data_7226098
loop_
_publ_author_name
'S\/olvh\/oj, Amanda'
'Taarning, Esben'
'Madsen, Robert'

_publ_section_title
;
 Methyl vinyl glycolate as a diverse platform molecule
;
_journal_issue 20
_journal_name_full 'Green Chem.'
_journal_page_first 5448
_journal_paper_doi 10.1039/C6GC01556E
_journal_volume 18
_journal_year 2016
_chemical_formula_moiety 'C8 H12 O6'
_chemical_formula_sum 'C8 H12 O6'
_chemical_formula_weight 204.18
_chemical_name_systematic
;
 dimethyl (2R,5S,E)-2,5-dihydroxyhex-3-enedioate
;
_space_group_crystal_system monoclinic
_space_group_IT_number 14
_space_group_name_Hall '-P 2ybc'
_space_group_name_H-M_alt 'P 1 21/c 1'
_symmetry_space_group_name_Hall '-P 2ybc'
_symmetry_space_group_name_H-M 'P 1 21/c 1'
_atom_sites_solution_hydrogens geom
_atom_sites_solution_primary direct
_audit_creation_date 2016-05-20
_audit_creation_method
;
Olex2 1.2
(compiled 2014.09.19 svn.r3010 for OlexSys, GUI svn.r4874)
;
_audit_update_record
;
2016-05-20 deposited with the CCDC.
2016-08-02 downloaded from the CCDC.
;
_cell_angle_alpha 90
_cell_angle_beta 96.896(8)
_cell_angle_gamma 90
_cell_formula_units_Z 2
_cell_length_a 7.8642(8)
_cell_length_b 4.0675(3)
_cell_length_c 14.5155(13)
_cell_measurement_reflns_used 1580
_cell_measurement_temperature 120(2)
_cell_measurement_theta_max 61.9150
_cell_measurement_theta_min 5.6220
_cell_volume 460.96(7)
_computing_cell_refinement
;
CrysAlisPro, Agilent Technologies,
Version 1.171.37.34 (release 22-05-2014 CrysAlis171 .NET)
(compiled May 22 2014,16:03:01)
;
_computing_data_collection
;
CrysAlisPro, Agilent Technologies,
Version 1.171.37.34 (release 22-05-2014 CrysAlis171 .NET)
(compiled May 22 2014,16:03:01)
;
_computing_data_reduction
;
CrysAlisPro, Agilent Technologies,
Version 1.171.37.34 (release 22-05-2014 CrysAlis171 .NET)
(compiled May 22 2014,16:03:01)
;
_computing_molecular_graphics 'Olex2 (Dolomanov et al., 2009)'
_computing_publication_material 'Olex2 (Dolomanov et al., 2009)'
_computing_structure_refinement 'ShelXL (Sheldrick, 2008)'
_computing_structure_solution 'ShelXS (Sheldrick, 2008)'
_diffrn_ambient_temperature 120(2)
_diffrn_detector 'CCD plate'
_diffrn_detector_area_resol_mean 5.3073
_diffrn_detector_type Atlas
_diffrn_measured_fraction_theta_full 0.867
_diffrn_measured_fraction_theta_max 0.989
_diffrn_measurement_details
;
  1 omega  -26.00   71.00   1.0000    1.0000
omega____ theta____ kappa____ phi______ frames
    -        0.0000   57.0000  120.0000 97

  2 omega   50.00   80.00   1.0000    1.0000
omega____ theta____ kappa____ phi______ frames
    -       82.2811   76.0000  161.1919 30

  3 omega   60.00   87.00   1.0000    1.0000
omega____ theta____ kappa____ phi______ frames
    -       82.2811   45.0000  120.0000 27

  4 omega   97.00  140.00   1.0000    1.0000
omega____ theta____ kappa____ phi______ frames
    -       82.2811   77.0000  150.0000 43

  5 omega  123.00  158.00   1.0000    1.0000
omega____ theta____ kappa____ phi______ frames
    -       82.2811   77.0000  120.0000 35

  6 omega  100.00  129.00   1.0000    1.0000
omega____ theta____ kappa____ phi______ frames
    -       82.2811  125.0000  -60.0000 29

  7 omega  104.00  153.00   1.0000    1.0000
omega____ theta____ kappa____ phi______ frames
    -       82.2811   77.0000 -120.0000 49

  8 omega  102.00  156.00   1.0000    1.0000
omega____ theta____ kappa____ phi______ frames
    -       82.2811   77.0000 -150.0000 54

  9 omega   64.00  107.00   1.0000    1.0000
omega____ theta____ kappa____ phi______ frames
    -       82.2811   45.0000 -120.0000 43

 10 omega   55.00   81.00   1.0000    1.0000
omega____ theta____ kappa____ phi______ frames
    -       82.2811   61.0000 -150.0000 26

 11 omega   58.00   85.00   1.0000    1.0000
omega____ theta____ kappa____ phi______ frames
    -       82.2811   77.0000 -180.0000 27

 12 omega   50.00   77.00   1.0000    1.0000
omega____ theta____ kappa____ phi______ frames
    -       82.2811   77.0000 -150.0000 27

 13 omega   56.00   82.00   1.0000    1.0000
omega____ theta____ kappa____ phi______ frames
    -       82.2811   59.0000 -156.5093 26

 14 omega    9.00   41.00   1.0000    1.0000
omega____ theta____ kappa____ phi______ frames
    -        0.0000   38.0000 -180.0000 32

 15 omega  -63.00  -35.00   1.0000    1.0000
omega____ theta____ kappa____ phi______ frames
    -        0.0000  178.0000 -150.0000 28

 16 omega   53.00  135.00   1.0000    1.0000
omega____ theta____ kappa____ phi______ frames
    -       82.2811   61.0000  120.0000 82

 17 omega   50.00   77.00   1.0000    1.0000
omega____ theta____ kappa____ phi______ frames
    -       82.2811   77.0000  120.0000 27

 18 omega   50.00   76.00   1.0000    1.0000
omega____ theta____ kappa____ phi______ frames
    -       82.2811   75.0000  146.7648 26

 19 omega   50.00   77.00   1.0000    1.0000
omega____ theta____ kappa____ phi______ frames
    -       82.2811   77.0000  150.0000 27

 20 omega    7.00  115.00   1.0000    1.0000
omega____ theta____ kappa____ phi______ frames
    -       82.2811  -77.0000   30.0000 108

 21 omega   84.00  117.00   1.0000    1.0000
omega____ theta____ kappa____ phi______ frames
    -       82.2811 -125.0000    0.0000 33

 22 omega   23.00   78.00   1.0000    1.0000
omega____ theta____ kappa____ phi______ frames
    -       82.2811 -125.0000    0.0000 55

 23 omega  -67.00  -38.00   1.0000    1.0000
omega____ theta____ kappa____ phi______ frames
    -        0.0000 -178.0000 -120.0000 29
;
_diffrn_measurement_device 'four-circle diffractometer'
_diffrn_measurement_device_type 'SuperNova, Dual, Cu at zero, Atlas'
_diffrn_measurement_method '\w scans'
_diffrn_orient_matrix_UB_11 0.1548777000
_diffrn_orient_matrix_UB_12 -0.1027747000
_diffrn_orient_matrix_UB_13 0.0692151000
_diffrn_orient_matrix_UB_21 0.1162644000
_diffrn_orient_matrix_UB_22 0.0188114000
_diffrn_orient_matrix_UB_23 -0.0779459000
_diffrn_orient_matrix_UB_31 0.0378064000
_diffrn_orient_matrix_UB_32 0.3642186000
_diffrn_orient_matrix_UB_33 0.0235699000
_diffrn_radiation_monochromator mirror
_diffrn_radiation_probe x-ray
_diffrn_radiation_type CuK\a
_diffrn_radiation_wavelength 1.54184
_diffrn_reflns_av_R_equivalents 0.0483
_diffrn_reflns_av_unetI/netI 0.0366
_diffrn_reflns_Laue_measured_fraction_full 0.867
_diffrn_reflns_Laue_measured_fraction_max 0.989
_diffrn_reflns_limit_h_max 8
_diffrn_reflns_limit_h_min -8
_diffrn_reflns_limit_k_max 4
_diffrn_reflns_limit_k_min -4
_diffrn_reflns_limit_l_max 16
_diffrn_reflns_limit_l_min -15
_diffrn_reflns_number 2509
_diffrn_reflns_point_group_measured_fraction_full 0.867
_diffrn_reflns_point_group_measured_fraction_max 0.989
_diffrn_reflns_theta_full 67.684
_diffrn_reflns_theta_max 62.182
_diffrn_reflns_theta_min 5.667
_diffrn_source 'sealed X-ray tube'
_diffrn_source_type 'SuperNova (Cu) X-ray Source'
_exptl_absorpt_coefficient_mu 1.107
_exptl_absorpt_correction_T_max 1.00000
_exptl_absorpt_correction_T_min 0.76404
_exptl_absorpt_correction_type multi-scan
_exptl_absorpt_process_details
;
CrysAlisPro, Agilent Technologies,
Version 1.171.37.34 (release 22-05-2014 CrysAlis171 .NET)
(compiled May 22 2014,16:03:01)
Empirical absorption correction using spherical harmonics,
 implemented in SCALE3 ABSPACK scaling algorithm.
;
_exptl_crystal_colour 'clear light colourless'
_exptl_crystal_colour_lustre clear
_exptl_crystal_colour_modifier light
_exptl_crystal_colour_primary colourless
_exptl_crystal_density_diffrn 1.471
_exptl_crystal_description needle
_exptl_crystal_F_000 216
_exptl_crystal_size_max 0.369
_exptl_crystal_size_mid 0.07
_exptl_crystal_size_min 0.065
_refine_diff_density_max 0.333
_refine_diff_density_min -0.418
_refine_diff_density_rms 0.083
_refine_ls_extinction_method none
_refine_ls_goodness_of_fit_ref 1.268
_refine_ls_hydrogen_treatment constr
_refine_ls_matrix_type full
_refine_ls_number_parameters 66
_refine_ls_number_reflns 721
_refine_ls_number_restraints 0
_refine_ls_restrained_S_all 1.268
_refine_ls_R_factor_all 0.0600
_refine_ls_R_factor_gt 0.0553
_refine_ls_shift/su_max 0.000
_refine_ls_shift/su_mean 0.000
_refine_ls_structure_factor_coef Fsqd
_refine_ls_weighting_details
;
 w=1/[\s^2^(Fo^2^)+(0.0485P)^2^+1.6038P]
 where P=(Fo^2^+2Fc^2^)/3
;
_refine_ls_weighting_scheme calc
_refine_ls_wR_factor_gt 0.1654
_refine_ls_wR_factor_ref 0.1685
_reflns_Friedel_coverage 0.000
_reflns_number_gt 644
_reflns_number_total 721
_reflns_threshold_expression 'I > 2\s(I)'
_cod_data_source_file c6gc01556e2.cif
_cod_data_source_block 1046
_cod_depositor_comments 'Adding full bibliography for 7226098.cif.'
_cod_database_code 7226098
_shelxl_version_number 2013-2
_chemical_oxdiff_formula 'C10 N10 O10 H10'
_shelx_space_group_comment
;
The symmetry employed for this shelxl refinement is uniquely defined
by the following loop, which should always be used as a source of
symmetry information in preference to the above space-group names.
They are only intended as comments.
;
_reflns_odcompleteness_completeness 100.00
_reflns_odcompleteness_iscentric 1
_reflns_odcompleteness_theta 58.86
_olex2_refinement_description
;
1. Fixed Uiso
 At 1.2 times of:
  All C(H) groups
 At 1.5 times of:
  All C(H,H,H) groups, All O(H) groups
2.a Ternary CH refined with riding coordinates:
 C2(H2)
2.b Aromatic/amide H refined with riding coordinates:
 C1(H1A)
2.c Idealised Me refined as rotating group:
 C4(H4A,H4B,H4C)
2.d Idealised tetrahedral OH refined as rotating group:
 O1(H1)
;
_olex2_submission_special_instructions 'No special instructions were received'

loop_
_space_group_symop_operation_xyz
'x, y, z'
'-x, y+1/2, -z+1/2'
'-x, -y, -z'
'x, -y-1/2, z-1/2'

loop_
_atom_site_label
_atom_site_type_symbol
_atom_site_fract_x
_atom_site_fract_y
_atom_site_fract_z
_atom_site_U_iso_or_equiv
_atom_site_adp_type
_atom_site_occupancy
_atom_site_site_symmetry_order
_atom_site_calc_flag
_atom_site_refinement_flags_posn
O2 O 0.7675(3) 0.0844(7) 0.79698(17) 0.0188(7) Uani 1 1 d .
O1 O 0.4357(3) -0.0174(7) 0.82722(17) 0.0163(7) Uani 1 1 d .
H1 H 0.3947 -0.1391 0.7853 0.024 Uiso 1 1 calc GR
O3 O 0.8612(3) -0.2676(7) 0.91054(17) 0.0156(7) Uani 1 1 d .
C3 C 0.7396(5) -0.1041(9) 0.8576(2) 0.0129(8) Uani 1 1 d .
C1 C 0.5569(4) -0.1012(9) 0.9853(2) 0.0119(8) Uani 1 1 d .
H1A H 0.6378 -0.1962 1.0293 0.014 Uiso 1 1 calc R
C2 C 0.5629(4) -0.1866(9) 0.8847(2) 0.0120(8) Uani 1 1 d .
H2 H 0.5433 -0.4233 0.8766 0.014 Uiso 1 1 calc R
C4 C 1.0347(5) -0.2163(11) 0.8883(3) 0.0208(10) Uani 1 1 d .
H4A H 1.0446 -0.3021 0.8276 0.031 Uiso 1 1 calc GR
H4B H 1.1141 -0.3277 0.9332 0.031 Uiso 1 1 calc GR
H4C H 1.0599 0.0147 0.8895 0.031 Uiso 1 1 calc GR

loop_
_atom_site_aniso_label
_atom_site_aniso_U_11
_atom_site_aniso_U_22
_atom_site_aniso_U_33
_atom_site_aniso_U_23
_atom_site_aniso_U_13
_atom_site_aniso_U_12
O2 0.0141(14) 0.0285(16) 0.0146(14) 0.0077(12) 0.0045(11) 0.0001(11)
O1 0.0110(14) 0.0251(15) 0.0115(13) -0.0016(11) -0.0035(10) 0.0011(11)
O3 0.0076(13) 0.0254(15) 0.0141(13) 0.0044(11) 0.0025(10) 0.0034(11)
C3 0.0153(19) 0.0156(19) 0.0076(17) -0.0053(15) 0.0008(15) 0.0014(15)
C1 0.0066(17) 0.0173(19) 0.0118(18) 0.0018(15) 0.0007(13) -0.0029(14)
C2 0.0103(18) 0.0148(19) 0.0108(18) 0.0011(14) 0.0008(14) -0.0013(14)
C4 0.0073(18) 0.034(2) 0.021(2) 0.0019(18) 0.0031(15) 0.0033(17)

loop_
_atom_type_symbol
_atom_type_description
_atom_type_scat_dispersion_real
_atom_type_scat_dispersion_imag
_atom_type_scat_source
C C 0.0181 0.0091 'International Tables Vol C Tables 4.2.6.8 and 6.1.1.4'
H H 0.0000 0.0000 'International Tables Vol C Tables 4.2.6.8 and 6.1.1.4'
O O 0.0492 0.0322 'International Tables Vol C Tables 4.2.6.8 and 6.1.1.4'

loop_
_geom_angle_atom_site_label_1
_geom_angle_atom_site_label_2
_geom_angle_atom_site_label_3
_geom_angle
_geom_angle_site_symmetry_1
C2 O1 H1 109.5 .
C3 O3 C4 115.3(3) .
O2 C3 O3 123.9(3) .
O2 C3 C2 125.3(3) .
O3 C3 C2 110.7(3) .
C1 C1 H1A 118.1 3_657
C1 C1 C2 123.8(4) 3_657
C2 C1 H1A 118.1 .
O1 C2 C3 110.2(3) .
O1 C2 C1 111.1(3) .
O1 C2 H2 108.7 .
C3 C2 H2 108.7 .
C1 C2 C3 109.6(3) .
C1 C2 H2 108.7 .
O3 C4 H4A 109.5 .
O3 C4 H4B 109.5 .
O3 C4 H4C 109.5 .
H4A C4 H4B 109.5 .
H4A C4 H4C 109.5 .
H4B C4 H4C 109.5 .

loop_
_geom_bond_atom_site_label_1
_geom_bond_atom_site_label_2
_geom_bond_distance
_geom_bond_site_symmetry_2
O2 C3 1.206(5) .
O1 H1 0.8200 .
O1 C2 1.404(4) .
O3 C3 1.331(4) .
O3 C4 1.454(4) .
C3 C2 1.526(5) .
C1 C1 1.323(7) 3_657
C1 H1A 0.9300 .
C1 C2 1.508(5) .
C2 H2 0.9800 .
C4 H4A 0.9600 .
C4 H4B 0.9600 .
C4 H4C 0.9600 .

loop_
_geom_torsion_atom_site_label_1
_geom_torsion_atom_site_label_2
_geom_torsion_atom_site_label_3
_geom_torsion_atom_site_label_4
_geom_torsion
_geom_torsion_site_symmetry_1
O2 C3 C2 O1 1.5(5) .
O2 C3 C2 C1 -121.0(4) .
O3 C3 C2 O1 -178.9(3) .
O3 C3 C2 C1 58.6(4) .
C1 C1 C2 O1 1.5(6) 3_657
C1 C1 C2 C3 123.5(5) 3_657
C4 O3 C3 O2 -2.6(5) .
C4 O3 C3 C2 177.8(3) .
